data_7111152
loop_
_publ_author_name
'Ortiz, Carlos G.'
'Abboud, Khalil A.'
'Cameron, Tom M.'
'Boncella, James M.'

_publ_section_title
;
 The synthesis of Mo(iv) arene complexes by the hydrogenation of Mo(iv)
 olefin complexes
;
_journal_issue 3
_journal_name_full 'Chemical Communications'
_journal_page_first 247
_journal_paper_doi 10.1039/b007812n
_journal_year 2001
_chemical_formula_sum 'C26 H37 Mo N3 Si2'
_chemical_formula_weight 543.71
_chemical_name_systematic
; 
 ? 
;
_space_group_IT_number 14
_symmetry_cell_setting monoclinic
_symmetry_space_group_name_Hall '-P 2yn'
_symmetry_space_group_name_H-M 'P 1 21/n 1'
_atom_sites_solution_hydrogens geom
_atom_sites_solution_primary direct
_atom_sites_solution_secondary difmap
_audit_creation_method SHELXL-97
_cell_angle_alpha 90.00
_cell_angle_beta 95.080(1)
_cell_angle_gamma 90.00
_cell_formula_units_Z 4
_cell_length_a 9.7367(4)
_cell_length_b 14.3272(6)
_cell_length_c 19.5480(8)
_cell_measurement_temperature 173(2)
_cell_volume 2716.23(19)
_computing_cell_refinement 'Bruker SMART'
_computing_data_collection 'Bruker SMART'
_computing_data_reduction 'Bruker SHELXTL'
_computing_molecular_graphics 'Bruker SHELXTL'
_computing_publication_material 'Bruker SHELXTL'
_computing_structure_refinement 'SHELXL-97 (Sheldrick, 1997)'
_computing_structure_solution 'SHELXS-97 (Sheldrick, 1990)'
_diffrn_ambient_temperature 173(2)
_diffrn_measured_fraction_theta_full 0.997
_diffrn_measured_fraction_theta_max 0.997
_diffrn_measurement_device_type 'CCD area detector'
_diffrn_measurement_method 'phi and omega scans'
_diffrn_radiation_monochromator graphite
_diffrn_radiation_source 'normal-focus sealed tube'
_diffrn_radiation_type MoK\a
_diffrn_radiation_wavelength 0.71073
_diffrn_reflns_av_R_equivalents 0.0248
_diffrn_reflns_av_sigmaI/netI 0.0306
_diffrn_reflns_limit_h_max 12
_diffrn_reflns_limit_h_min -11
_diffrn_reflns_limit_k_max 18
_diffrn_reflns_limit_k_min -17
_diffrn_reflns_limit_l_max 25
_diffrn_reflns_limit_l_min -14
_diffrn_reflns_number 19388
_diffrn_reflns_theta_full 27.50
_diffrn_reflns_theta_max 27.50
_diffrn_reflns_theta_min 1.76
_exptl_absorpt_coefficient_mu 0.589
_exptl_absorpt_correction_T_max 0.9651
_exptl_absorpt_correction_T_min 0.8641
_exptl_absorpt_correction_type integration
_exptl_crystal_colour Green
_exptl_crystal_density_diffrn 1.330
_exptl_crystal_density_method 'not measured'
_exptl_crystal_description Plates
_exptl_crystal_F_000 1136
_exptl_crystal_size_max 0.16
_exptl_crystal_size_mid 0.17
_exptl_crystal_size_min 0.23
_refine_diff_density_max 0.332
_refine_diff_density_min -0.340
_refine_diff_density_rms 0.053
_refine_ls_extinction_coef 0.00126(18)
_refine_ls_extinction_expression Fc^*^=kFc[1+0.001xFc^2^\l^3^/sin(2\q)]^-1/4^
_refine_ls_extinction_method SHELXL
_refine_ls_goodness_of_fit_ref 1.011
_refine_ls_hydrogen_treatment mixed
_refine_ls_matrix_type full
_refine_ls_number_parameters 298
_refine_ls_number_reflns 6234
_refine_ls_number_restraints 0
_refine_ls_restrained_S_all 1.011
_refine_ls_R_factor_all 0.0342
_refine_ls_R_factor_gt 0.0235
_refine_ls_shift/su_max 0.002
_refine_ls_shift/su_mean 0.000
_refine_ls_structure_factor_coef Fsqd
_refine_ls_weighting_details 'calc w=1/[\s^2^(Fo^2^)+(0.0329P)^2^+0.2839P] where P=(Fo^2^+2Fc^2^)/3'
_refine_ls_weighting_scheme calc
_refine_ls_wR_factor_gt 0.0580
_refine_ls_wR_factor_ref 0.0611
_reflns_number_gt 5112
_reflns_number_total 6234
_reflns_threshold_expression >2sigma(I)
_cod_data_source_file b007812nsup1.cif
_cod_data_source_block 2e
_cod_depositor_comments
;
The following automatic conversions were performed:

'_symmetry_cell_setting' value 'Monoclinic' changed to 'monoclinic'
according to /home/saulius/struct/CIF-dictionaries/cif_core.dic
dictionary named 'cif_core.dic' version 2.4.2 from 2011-04-26.

Automatic conversion script
Id: cif_fix_values 1891 2012-01-12 08:04:46Z andrius 
;
_cod_original_cell_volume 2716.2(2)
_cod_original_sg_symbol_H-M P2(1)/n
_cod_database_code 7111152

loop_
_symmetry_equiv_pos_as_xyz
'x, y, z'
'-x+1/2, y+1/2, -z+1/2'
'-x, -y, -z'
'x-1/2, -y-1/2, z-1/2'

loop_
_atom_site_label
_atom_site_type_symbol
_atom_site_fract_x
_atom_site_fract_y
_atom_site_fract_z
_atom_site_U_iso_or_equiv
_atom_site_adp_type
_atom_site_occupancy
_atom_site_symmetry_multiplicity
_atom_site_calc_flag
_atom_site_refinement_flags
Mo Mo 0.456940(14) 0.161050(10) 0.199584(7) 0.01992(5) Uani 1 1 d .
Si1 Si 0.64501(5) 0.20181(4) 0.06606(3) 0.02664(11) Uani 1 1 d .
Si2 Si 0.52260(5) 0.25472(4) 0.35698(3) 0.02846(12) Uani 1 1 d .
N1 N 0.35975(14) 0.26141(10) 0.17279(7) 0.0233(3) Uani 1 1 d .
N2 N 0.63414(14) 0.18990(10) 0.15461(7) 0.0221(3) Uani 1 1 d .
N3 N 0.58345(14) 0.21079(10) 0.28188(7) 0.0217(3) Uani 1 1 d .
C1 C 0.36586(18) 0.35408(12) 0.15245(9) 0.0251(4) Uani 1 1 d .
C2 C 0.47379(19) 0.41112(13) 0.18014(10) 0.0325(4) Uani 1 1 d .
H2A H 0.5388 0.3873 0.2149 0.039 Uiso 1 1 calc R
C3 C 0.4863(2) 0.50141(14) 0.15741(12) 0.0406(5) Uani 1 1 d .
H3A H 0.5587 0.5400 0.1772 0.049 Uiso 1 1 calc R
C4 C 0.3938(2) 0.53614(15) 0.10582(11) 0.0442(5) Uani 1 1 d .
H4A H 0.4037 0.5980 0.0895 0.053 Uiso 1 1 calc R
C5 C 0.2871(2) 0.48058(15) 0.07817(11) 0.0444(5) Uani 1 1 d .
H5A H 0.2241 0.5044 0.0425 0.053 Uiso 1 1 calc R
C6 C 0.2708(2) 0.39040(14) 0.10193(10) 0.0339(4) Uani 1 1 d .
H6A H 0.1951 0.3535 0.0838 0.041 Uiso 1 1 calc R
C7 C 0.75039(17) 0.20672(11) 0.20067(9) 0.0219(3) Uani 1 1 d .
C8 C 0.72241(16) 0.21878(11) 0.26977(9) 0.0209(3) Uani 1 1 d .
C9 C 0.83169(17) 0.23757(12) 0.31947(9) 0.0259(4) Uani 1 1 d .
H9A H 0.8139 0.2440 0.3662 0.031 Uiso 1 1 calc R
C10 C 0.96491(18) 0.24689(13) 0.30129(10) 0.0284(4) Uani 1 1 d .
H10A H 1.0374 0.2617 0.3353 0.034 Uiso 1 1 calc R
C11 C 0.99327(18) 0.23476(13) 0.23363(10) 0.0287(4) Uani 1 1 d .
H11A H 1.0849 0.2413 0.2212 0.034 Uiso 1 1 calc R
C12 C 0.88690(18) 0.21301(12) 0.18397(9) 0.0266(4) Uani 1 1 d .
H12A H 0.9072 0.2022 0.1380 0.032 Uiso 1 1 calc R
C13 C 0.7301(2) 0.31429(15) 0.04589(11) 0.0399(5) Uani 1 1 d .
H13A H 0.6740 0.3666 0.0597 0.060 Uiso 1 1 calc R
H13B H 0.7391 0.3179 -0.0036 0.060 Uiso 1 1 calc R
H13C H 0.8217 0.3173 0.0709 0.060 Uiso 1 1 calc R
C14 C 0.4736(2) 0.20556(17) 0.01526(11) 0.0420(5) Uani 1 1 d .
H14A H 0.4289 0.1444 0.0171 0.063 Uiso 1 1 calc R
H14B H 0.4861 0.2212 -0.0326 0.063 Uiso 1 1 calc R
H14C H 0.4157 0.2530 0.0345 0.063 Uiso 1 1 calc R
C15 C 0.7408(2) 0.10083(15) 0.03253(11) 0.0411(5) Uani 1 1 d .
H15A H 0.8367 0.1021 0.0524 0.062 Uiso 1 1 calc R
H15B H 0.7384 0.1051 -0.0176 0.062 Uiso 1 1 calc R
H15C H 0.6974 0.0423 0.0452 0.062 Uiso 1 1 calc R
C16 C 0.5970(2) 0.37271(17) 0.37970(12) 0.0470(6) Uani 1 1 d .
H16A H 0.6966 0.3670 0.3914 0.070 Uiso 1 1 calc R
H16B H 0.5537 0.3978 0.4192 0.070 Uiso 1 1 calc R
H16C H 0.5795 0.4149 0.3404 0.070 Uiso 1 1 calc R
C17 C 0.33176(19) 0.27150(16) 0.34517(10) 0.0378(5) Uani 1 1 d .
H17A H 0.3086 0.3134 0.3063 0.057 Uiso 1 1 calc R
H17B H 0.2999 0.2988 0.3869 0.057 Uiso 1 1 calc R
H17C H 0.2867 0.2110 0.3361 0.057 Uiso 1 1 calc R
C18 C 0.5628(2) 0.17500(18) 0.43215(11) 0.0487(6) Uani 1 1 d .
H18A H 0.5120 0.1163 0.4244 0.073 Uiso 1 1 calc R
H18B H 0.5355 0.2049 0.4739 0.073 Uiso 1 1 calc R
H18C H 0.6620 0.1621 0.4374 0.073 Uiso 1 1 calc R
C19 C 0.29188(18) 0.05050(13) 0.15124(11) 0.0318(4) Uani 1 1 d .
C20 C 0.27235(19) 0.05801(13) 0.22073(11) 0.0327(4) Uani 1 1 d .
H20A H 0.1841 0.0855 0.2340 0.039 Uiso 1 1 calc R
C21 C 0.38239(19) 0.04644(13) 0.27189(11) 0.0339(4) Uani 1 1 d .
H21A H 0.3698 0.0611 0.3210 0.041 Uiso 1 1 calc R
C22 C 0.5069(2) 0.00023(13) 0.25367(12) 0.0370(5) Uani 1 1 d .
C23 C 0.52549(19) -0.00860(13) 0.18590(12) 0.0359(5) Uani 1 1 d .
H23A H 0.6209 -0.0218 0.1732 0.043 Uiso 1 1 calc R
C24 C 0.42735(19) 0.02885(13) 0.13335(11) 0.0325(4) Uani 1 1 d .
H24A H 0.4486 0.0295 0.0842 0.039 Uiso 1 1 calc R
C25 C 0.1775(2) 0.07505(15) 0.09718(11) 0.0408(5) Uani 1 1 d .
H25A H 0.1366 0.0177 0.0772 0.061 Uiso 1 1 calc R
H25B H 0.2149 0.1123 0.0611 0.061 Uiso 1 1 calc R
H25C H 0.1067 0.1111 0.1181 0.061 Uiso 1 1 calc R
C26 C 0.6131(2) -0.02991(16) 0.30951(13) 0.0517(6) Uani 1 1 d .
H26A H 0.6821 -0.0692 0.2899 0.078 Uiso 1 1 calc R
H26B H 0.5684 -0.0655 0.3442 0.078 Uiso 1 1 calc R
H26C H 0.6582 0.0252 0.3310 0.078 Uiso 1 1 calc R

loop_
_atom_site_aniso_label
_atom_site_aniso_U_11
_atom_site_aniso_U_22
_atom_site_aniso_U_33
_atom_site_aniso_U_23
_atom_site_aniso_U_13
_atom_site_aniso_U_12
Mo 0.01794(7) 0.01765(8) 0.02380(8) -0.00088(6) -0.00024(5) -0.00042(5)
Si1 0.0300(3) 0.0289(3) 0.0210(2) -0.00247(19) 0.0020(2) 0.0010(2)
Si2 0.0218(2) 0.0411(3) 0.0224(2) -0.0046(2) 0.00194(19) -0.0001(2)
N1 0.0214(7) 0.0238(7) 0.0241(8) -0.0007(6) -0.0012(6) 0.0009(6)
N2 0.0203(7) 0.0241(7) 0.0217(7) -0.0018(6) 0.0003(6) -0.0004(5)
N3 0.0179(7) 0.0257(7) 0.0213(7) -0.0004(6) 0.0003(5) -0.0001(5)
C1 0.0276(9) 0.0226(9) 0.0254(9) -0.0020(7) 0.0049(7) 0.0053(7)
C2 0.0328(10) 0.0274(10) 0.0364(11) 0.0011(8) -0.0012(8) 0.0004(7)
C3 0.0427(12) 0.0280(10) 0.0510(13) 0.0013(9) 0.0031(10) -0.0037(8)
C4 0.0624(14) 0.0256(10) 0.0450(13) 0.0065(9) 0.0077(11) 0.0033(10)
C5 0.0594(14) 0.0378(12) 0.0348(12) 0.0082(9) -0.0033(10) 0.0143(10)
C6 0.0372(11) 0.0304(10) 0.0324(10) -0.0022(8) -0.0060(8) 0.0062(8)
C7 0.0210(8) 0.0199(8) 0.0242(9) 0.0002(6) -0.0006(7) 0.0014(6)
C8 0.0193(8) 0.0186(8) 0.0246(9) 0.0013(6) 0.0003(6) 0.0009(6)
C9 0.0236(9) 0.0278(9) 0.0257(9) -0.0006(7) -0.0017(7) 0.0024(7)
C10 0.0211(8) 0.0276(9) 0.0351(10) -0.0005(8) -0.0050(7) 0.0011(7)
C11 0.0180(8) 0.0277(9) 0.0403(11) 0.0012(8) 0.0026(7) 0.0011(7)
C12 0.0242(9) 0.0272(9) 0.0287(9) 0.0001(7) 0.0049(7) 0.0022(7)
C13 0.0509(13) 0.0377(11) 0.0309(11) 0.0059(8) 0.0034(9) -0.0050(9)
C14 0.0404(12) 0.0577(14) 0.0267(10) -0.0019(9) -0.0039(9) 0.0021(10)
C15 0.0492(13) 0.0396(12) 0.0354(11) -0.0079(9) 0.0080(9) 0.0068(10)
C16 0.0392(12) 0.0522(14) 0.0494(14) -0.0240(11) 0.0035(10) -0.0017(10)
C17 0.0254(9) 0.0564(13) 0.0321(11) -0.0097(9) 0.0051(8) 0.0044(9)
C18 0.0409(12) 0.0767(18) 0.0282(11) 0.0088(11) 0.0023(9) 0.0012(11)
C19 0.0247(9) 0.0228(9) 0.0473(12) -0.0098(8) 0.0003(8) -0.0054(7)
C20 0.0250(9) 0.0232(9) 0.0505(12) -0.0016(8) 0.0062(8) -0.0062(7)
C21 0.0329(10) 0.0277(10) 0.0416(11) 0.0077(8) 0.0060(8) -0.0049(8)
C22 0.0344(10) 0.0205(9) 0.0551(14) 0.0075(8) -0.0019(9) -0.0019(7)
C23 0.0280(10) 0.0198(9) 0.0598(14) -0.0045(8) 0.0030(9) 0.0008(7)
C24 0.0279(9) 0.0252(9) 0.0439(11) -0.0118(8) 0.0012(8) -0.0013(7)
C25 0.0265(10) 0.0458(12) 0.0487(13) -0.0164(10) -0.0045(9) -0.0026(9)
C26 0.0491(14) 0.0356(12) 0.0682(17) 0.0150(11) -0.0076(12) 0.0085(10)

loop_
_atom_type_symbol
_atom_type_description
_atom_type_scat_dispersion_real
_atom_type_scat_dispersion_imag
_atom_type_scat_source
C C 0.0033 0.0016 'International Tables Vol C Tables 4.2.6.8 and 6.1.1.4'
H H 0.0000 0.0000 'International Tables Vol C Tables 4.2.6.8 and 6.1.1.4'
N N 0.0061 0.0033 'International Tables Vol C Tables 4.2.6.8 and 6.1.1.4'
Si Si 0.0817 0.0704 'International Tables Vol C Tables 4.2.6.8 and 6.1.1.4'
Mo Mo -1.6832 0.6857 'International Tables Vol C Tables 4.2.6.8 and 6.1.1.4'

loop_
_geom_angle_atom_site_label_1
_geom_angle_atom_site_label_2
_geom_angle_atom_site_label_3
_geom_angle
N1 Mo N2 99.05(6)
N1 Mo N3 102.48(6)
N2 Mo N3 78.32(6)
N1 Mo C24 117.68(7)
N2 Mo C24 89.59(6)
N3 Mo C24 139.46(6)
N1 Mo C21 124.38(7)
N2 Mo C21 136.42(6)
N3 Mo C21 88.11(6)
C24 Mo C21 74.34(8)
N1 Mo C20 99.32(6)
N2 Mo C20 150.98(6)
N3 Mo C20 118.97(6)
C24 Mo C20 61.95(7)
C21 Mo C20 34.75(7)
N1 Mo C19 95.62(6)
N2 Mo C19 121.78(6)
N3 Mo C19 150.52(6)
C24 Mo C19 35.40(6)
C21 Mo C19 62.43(7)
C20 Mo C19 33.87(7)
N1 Mo C23 151.90(6)
N2 Mo C23 84.76(6)
N3 Mo C23 105.55(6)
C24 Mo C23 34.23(7)
C21 Mo C23 59.16(7)
C20 Mo C23 68.65(6)
C19 Mo C23 59.89(6)
N1 Mo C22 157.92(7)
N2 Mo C22 102.83(6)
N3 Mo C22 84.86(6)
C24 Mo C22 60.09(7)
C21 Mo C22 34.15(7)
C20 Mo C22 59.46(6)
C19 Mo C22 70.37(6)
C23 Mo C22 30.87(7)
N2 Si1 C14 113.53(9)
N2 Si1 C13 111.04(8)
C14 Si1 C13 104.76(10)
N2 Si1 C15 110.27(9)
C14 Si1 C15 106.62(10)
C13 Si1 C15 110.41(10)
N3 Si2 C17 110.49(8)
N3 Si2 C18 112.08(9)
C17 Si2 C18 108.17(10)
N3 Si2 C16 111.75(9)
C17 Si2 C16 105.80(10)
C18 Si2 C16 108.28(11)
C1 N1 Mo 145.47(12)
C7 N2 Si1 120.09(11)
C7 N2 Mo 114.95(11)
Si1 N2 Mo 124.82(7)
C8 N3 Si2 121.16(11)
C8 N3 Mo 114.57(11)
Si2 N3 Mo 123.74(7)
N1 C1 C6 121.16(16)
N1 C1 C2 119.77(16)
C6 C1 C2 118.97(17)
C3 C2 C1 120.55(18)
C3 C2 H2A 119.7
C1 C2 H2A 119.7
C2 C3 C4 120.2(2)
C2 C3 H3A 119.9
C4 C3 H3A 119.9
C5 C4 C3 119.79(19)
C5 C4 H4A 120.1
C3 C4 H4A 120.1
C4 C5 C6 120.69(19)
C4 C5 H5A 119.7
C6 C5 H5A 119.7
C5 C6 C1 119.80(19)
C5 C6 H6A 120.1
C1 C6 H6A 120.1
C12 C7 N2 126.17(16)
C12 C7 C8 118.88(15)
N2 C7 C8 114.95(14)
N3 C8 C9 125.78(16)
N3 C8 C7 115.04(14)
C9 C8 C7 119.18(15)
C10 C9 C8 120.84(17)
C10 C9 H9A 119.6
C8 C9 H9A 119.6
C9 C10 C11 120.30(16)
C9 C10 H10A 119.9
C11 C10 H10A 119.9
C10 C11 C12 119.69(16)
C10 C11 H11A 120.2
C12 C11 H11A 120.2
C11 C12 C7 121.04(17)
C11 C12 H12A 119.5
C7 C12 H12A 119.5
Si1 C13 H13A 109.5
Si1 C13 H13B 109.5
H13A C13 H13B 109.5
Si1 C13 H13C 109.5
H13A C13 H13C 109.5
H13B C13 H13C 109.5
Si1 C14 H14A 109.5
Si1 C14 H14B 109.5
H14A C14 H14B 109.5
Si1 C14 H14C 109.5
H14A C14 H14C 109.5
H14B C14 H14C 109.5
Si1 C15 H15A 109.5
Si1 C15 H15B 109.5
H15A C15 H15B 109.5
Si1 C15 H15C 109.5
H15A C15 H15C 109.5
H15B C15 H15C 109.5
Si2 C16 H16A 109.5
Si2 C16 H16B 109.5
H16A C16 H16B 109.5
Si2 C16 H16C 109.5
H16A C16 H16C 109.5
H16B C16 H16C 109.5
Si2 C17 H17A 109.5
Si2 C17 H17B 109.5
H17A C17 H17B 109.5
Si2 C17 H17C 109.5
H17A C17 H17C 109.5
H17B C17 H17C 109.5
Si2 C18 H18A 109.5
Si2 C18 H18B 109.5
H18A C18 H18B 109.5
Si2 C18 H18C 109.5
H18A C18 H18C 109.5
H18B C18 H18C 109.5
C20 C19 C24 117.68(17)
C20 C19 C25 120.64(17)
C24 C19 C25 121.33(19)
C20 C19 Mo 73.04(10)
C24 C19 Mo 68.76(10)
C25 C19 Mo 123.48(13)
C19 C20 C21 121.48(17)
C19 C20 Mo 73.10(10)
C21 C20 Mo 70.08(10)
C19 C20 H20A 118.6
C21 C20 H20A 118.6
Mo C20 H20A 118.6
C20 C21 C22 118.57(19)
C20 C21 Mo 75.17(11)
C22 C21 Mo 81.98(11)
C20 C21 H21A 120.4
C22 C21 H21A 120.4
Mo C21 H21A 120.4
C23 C22 C21 117.85(18)
C23 C22 C26 122.72(19)
C21 C22 C26 119.3(2)
C23 C22 Mo 73.64(11)
C21 C22 Mo 63.87(10)
C26 C22 Mo 130.76(14)
C22 C23 C24 121.51(18)
C22 C23 Mo 75.49(11)
C24 C23 Mo 63.63(10)
C22 C23 H23A 117.7
C24 C23 H23A 117.7
Mo C23 H23A 117.7
C19 C24 C23 118.30(19)
C19 C24 Mo 75.84(10)
C23 C24 Mo 82.14(11)
C19 C24 H24A 120.5
C23 C24 H24A 120.5
Mo C24 H24A 120.5
C19 C25 H25A 109.5
C19 C25 H25B 109.5
H25A C25 H25B 109.5
C19 C25 H25C 109.5
H25A C25 H25C 109.5
H25B C25 H25C 109.5
C22 C26 H26A 109.5
C22 C26 H26B 109.5
H26A C26 H26B 109.5
C22 C26 H26C 109.5
H26A C26 H26C 109.5
H26B C26 H26C 109.5

loop_
_geom_bond_atom_site_label_1
_geom_bond_atom_site_label_2
_geom_bond_distance
Mo N1 1.7746(14)
Mo N2 2.0467(14)
Mo N3 2.0645(14)
Mo C24 2.2981(18)
Mo C21 2.3243(19)
Mo C20 2.3900(18)
Mo C19 2.3908(17)
Mo C23 2.5410(18)
Mo C22 2.5637(19)
Si1 N2 1.7518(15)
Si1 C14 1.866(2)
Si1 C13 1.870(2)
Si1 C15 1.871(2)
Si2 N3 1.7482(15)
Si2 C17 1.8675(19)
Si2 C18 1.875(2)
Si2 C16 1.877(2)
N1 C1 1.389(2)
N2 C7 1.403(2)
N3 C8 1.399(2)
C1 C6 1.393(2)
C1 C2 1.402(3)
C2 C3 1.377(3)
C2 H2A 0.9500
C3 C4 1.384(3)
C3 H3A 0.9500
C4 C5 1.381(3)
C4 H4A 0.9500
C5 C6 1.387(3)
C5 H5A 0.9500
C6 H6A 0.9500
C7 C12 1.399(2)
C7 C8 1.412(2)
C8 C9 1.402(2)
C9 C10 1.381(2)
C9 H9A 0.9500
C10 C11 1.386(3)
C10 H10A 0.9500
C11 C12 1.391(2)
C11 H11A 0.9500
C12 H12A 0.9500
C13 H13A 0.9800
C13 H13B 0.9800
C13 H13C 0.9800
C14 H14A 0.9800
C14 H14B 0.9800
C14 H14C 0.9800
C15 H15A 0.9800
C15 H15B 0.9800
C15 H15C 0.9800
C16 H16A 0.9800
C16 H16B 0.9800
C16 H16C 0.9800
C17 H17A 0.9800
C17 H17B 0.9800
C17 H17C 0.9800
C18 H18A 0.9800
C18 H18B 0.9800
C18 H18C 0.9800
C19 C20 1.392(3)
C19 C24 1.428(3)
C19 C25 1.507(3)
C20 C21 1.409(3)
C20 H20A 1.0000
C21 C22 1.453(3)
C21 H21A 1.0000
C22 C23 1.359(3)
C22 C26 1.499(3)
C23 C24 1.443(3)
C23 H23A 1.0000
C24 H24A 1.0000
C25 H25A 0.9800
C25 H25B 0.9800
C25 H25C 0.9800
C26 H26A 0.9800
C26 H26B 0.9800
C26 H26C 0.9800

loop_
_geom_torsion_atom_site_label_1
_geom_torsion_atom_site_label_2
_geom_torsion_atom_site_label_3
_geom_torsion_atom_site_label_4
_geom_torsion
N2 Mo N1 C1 -25.6(2)
N3 Mo N1 C1 54.3(2)
C24 Mo N1 C1 -119.9(2)
C21 Mo N1 C1 150.7(2)
C20 Mo N1 C1 177.0(2)
C19 Mo N1 C1 -149.1(2)
C23 Mo N1 C1 -121.5(2)
C22 Mo N1 C1 161.9(2)
C14 Si1 N2 C7 -165.79(14)
C13 Si1 N2 C7 -48.06(15)
C15 Si1 N2 C7 74.65(15)
C14 Si1 N2 Mo 9.69(14)
C13 Si1 N2 Mo 127.42(11)
C15 Si1 N2 Mo -109.87(11)
N1 Mo N2 C7 113.89(12)
N3 Mo N2 C7 12.91(11)
C24 Mo N2 C7 -128.13(12)
C21 Mo N2 C7 -61.65(15)
C20 Mo N2 C7 -117.40(15)
C19 Mo N2 C7 -143.68(11)
C23 Mo N2 C7 -94.18(12)
C22 Mo N2 C7 -68.99(12)
N1 Mo N2 Si1 -61.80(10)
N3 Mo N2 Si1 -162.78(10)
C24 Mo N2 Si1 56.18(10)
C21 Mo N2 Si1 122.66(11)
C20 Mo N2 Si1 66.91(17)
C19 Mo N2 Si1 40.63(12)
C23 Mo N2 Si1 90.13(10)
C22 Mo N2 Si1 115.32(10)
C17 Si2 N3 C8 160.20(13)
C18 Si2 N3 C8 -79.08(15)
C16 Si2 N3 C8 42.68(16)
C17 Si2 N3 Mo -10.97(13)
C18 Si2 N3 Mo 109.75(11)
C16 Si2 N3 Mo -128.49(11)
N1 Mo N3 C8 -109.23(12)
N2 Mo N3 C8 -12.40(11)
C24 Mo N3 C8 62.94(15)
C21 Mo N3 C8 125.92(12)
C20 Mo N3 C8 142.58(11)
C19 Mo N3 C8 124.25(14)
C23 Mo N3 C8 68.72(12)
C22 Mo N3 C8 91.86(12)
N1 Mo N3 Si2 62.46(10)
N2 Mo N3 Si2 159.29(10)
C24 Mo N3 Si2 -125.37(11)
C21 Mo N3 Si2 -62.38(10)
C20 Mo N3 Si2 -45.72(11)
C19 Mo N3 Si2 -64.06(16)
C23 Mo N3 Si2 -119.59(9)
C22 Mo N3 Si2 -96.45(10)
Mo N1 C1 C6 143.31(18)
Mo N1 C1 C2 -33.0(3)
N1 C1 C2 C3 175.90(18)
C6 C1 C2 C3 -0.5(3)
C1 C2 C3 C4 -1.4(3)
C2 C3 C4 C5 1.3(3)
C3 C4 C5 C6 0.5(3)
C4 C5 C6 C1 -2.4(3)
N1 C1 C6 C5 -174.01(18)
C2 C1 C6 C5 2.3(3)
Si1 N2 C7 C12 -15.1(2)
Mo N2 C7 C12 169.00(14)
Si1 N2 C7 C8 164.36(12)
Mo N2 C7 C8 -11.55(18)
Si2 N3 C8 C9 17.9(2)
Mo N3 C8 C9 -170.20(13)
Si2 N3 C8 C7 -161.87(12)
Mo N3 C8 C7 10.06(18)
C12 C7 C8 N3 -179.62(15)
N2 C7 C8 N3 0.9(2)
C12 C7 C8 C9 0.6(2)
N2 C7 C8 C9 -178.88(15)
N3 C8 C9 C10 -177.93(16)
C7 C8 C9 C10 1.8(2)
C8 C9 C10 C11 -2.1(3)
C9 C10 C11 C12 -0.1(3)
C10 C11 C12 C7 2.5(3)
N2 C7 C12 C11 176.65(16)
C8 C7 C12 C11 -2.8(2)
N1 Mo C19 C20 -98.37(11)
N2 Mo C19 C20 157.33(10)
N3 Mo C19 C20 29.60(18)
C24 Mo C19 C20 129.77(17)
C21 Mo C19 C20 27.71(11)
C23 Mo C19 C20 96.25(12)
C22 Mo C19 C20 64.10(11)
N1 Mo C19 C24 131.86(12)
N2 Mo C19 C24 27.57(14)
N3 Mo C19 C24 -100.17(16)
C21 Mo C19 C24 -102.06(13)
C20 Mo C19 C24 -129.77(17)
C23 Mo C19 C24 -33.51(12)
C22 Mo C19 C24 -65.67(12)
N1 Mo C19 C25 17.56(17)
N2 Mo C19 C25 -86.74(17)
N3 Mo C19 C25 145.52(15)
C24 Mo C19 C25 -114.3(2)
C21 Mo C19 C25 143.63(18)
C20 Mo C19 C25 115.9(2)
C23 Mo C19 C25 -147.82(19)
C22 Mo C19 C25 -179.98(18)
C24 C19 C20 C21 1.1(3)
C25 C19 C20 C21 -172.17(18)
Mo C19 C20 C21 -52.86(16)
C24 C19 C20 Mo 54.00(15)
C25 C19 C20 Mo -119.31(17)
N1 Mo C20 C19 86.18(11)
N2 Mo C20 C19 -42.48(18)
N3 Mo C20 C19 -163.87(10)
C24 Mo C20 C19 -30.30(11)
C21 Mo C20 C19 -133.69(17)
C23 Mo C20 C19 -67.41(11)
C22 Mo C20 C19 -100.33(12)
N1 Mo C20 C21 -140.13(12)
N2 Mo C20 C21 91.21(17)
N3 Mo C20 C21 -30.18(14)
C24 Mo C20 C21 103.39(13)
C19 Mo C20 C21 133.69(17)
C23 Mo C20 C21 66.28(12)
C22 Mo C20 C21 33.36(12)
C19 C20 C21 C22 -17.8(3)
Mo C20 C21 C22 -72.04(15)
C19 C20 C21 Mo 54.22(16)
N1 Mo C21 C20 50.05(14)
N2 Mo C21 C20 -135.30(11)
N3 Mo C21 C20 153.89(12)
C24 Mo C21 C20 -63.08(12)
C19 Mo C21 C20 -27.04(11)
C23 Mo C21 C20 -96.71(13)
C22 Mo C21 C20 -122.47(18)
N1 Mo C21 C22 172.52(11)
N2 Mo C21 C22 -12.82(16)
N3 Mo C21 C22 -83.64(12)
C24 Mo C21 C22 59.39(12)
C20 Mo C21 C22 122.47(18)
C19 Mo C21 C22 95.43(13)
C23 Mo C21 C22 25.76(11)
C20 C21 C22 C23 16.1(3)
Mo C21 C22 C23 -52.12(16)
C20 C21 C22 C26 -167.82(18)
Mo C21 C22 C26 123.95(17)
C20 C21 C22 Mo 68.23(15)
N1 Mo C22 C23 116.73(19)
N2 Mo C22 C23 -55.69(12)
N3 Mo C22 C23 -132.45(12)
C24 Mo C22 C23 26.29(11)
C21 Mo C22 C23 133.34(18)
C20 Mo C22 C23 99.40(13)
C19 Mo C22 C23 63.80(12)
N1 Mo C22 C21 -16.6(2)
N2 Mo C22 C21 170.97(11)
N3 Mo C22 C21 94.21(12)
C24 Mo C22 C21 -107.05(13)
C20 Mo C22 C21 -33.94(12)
C19 Mo C22 C21 -69.54(12)
C23 Mo C22 C21 -133.34(18)
N1 Mo C22 C26 -123.9(2)
N2 Mo C22 C26 63.7(2)
N3 Mo C22 C26 -13.1(2)
C24 Mo C22 C26 145.7(2)
C21 Mo C22 C26 -107.3(3)
C20 Mo C22 C26 -141.2(2)
C19 Mo C22 C26 -176.8(2)
C23 Mo C22 C26 119.4(3)
C21 C22 C23 C24 1.8(3)
C26 C22 C23 C24 -174.14(18)
Mo C22 C23 C24 -45.82(16)
C21 C22 C23 Mo 47.60(15)
C26 C22 C23 Mo -128.32(19)
N1 Mo C23 C22 -134.55(15)
N2 Mo C23 C22 126.03(12)
N3 Mo C23 C22 49.71(12)
C24 Mo C23 C22 -136.97(18)
C21 Mo C23 C22 -28.39(11)
C20 Mo C23 C22 -65.82(12)
C19 Mo C23 C22 -102.32(13)
N1 Mo C23 C24 2.4(2)
N2 Mo C23 C24 -97.01(12)
N3 Mo C23 C24 -173.32(11)
C21 Mo C23 C24 108.57(13)
C20 Mo C23 C24 71.14(12)
C19 Mo C23 C24 34.65(12)
C22 Mo C23 C24 136.97(18)
C20 C19 C24 C23 16.7(2)
C25 C19 C24 C23 -170.07(17)
Mo C19 C24 C23 72.78(15)
C20 C19 C24 Mo -56.12(15)
C25 C19 C24 Mo 117.14(17)
C22 C23 C24 C19 -18.4(3)
Mo C23 C24 C19 -69.22(14)
C22 C23 C24 Mo 50.80(18)
N1 Mo C24 C19 -56.82(14)
N2 Mo C24 C19 -156.84(12)
N3 Mo C24 C19 131.83(12)
C21 Mo C24 C19 64.20(12)
C20 Mo C24 C19 29.04(11)
C23 Mo C24 C19 121.90(18)
C22 Mo C24 C19 98.07(13)
N1 Mo C24 C23 -178.71(11)
N2 Mo C24 C23 81.27(12)
N3 Mo C24 C23 9.93(17)
C21 Mo C24 C23 -57.70(12)
C20 Mo C24 C23 -92.86(13)
C19 Mo C24 C23 -121.90(18)
C22 Mo C24 C23 -23.83(11)
